data_7109205
loop_
_publ_author_name
'Agnes Kozma'
'Jekaterina Petuskova'
'Christian W. Lehmann'
'Manuel Alcarazo'

_publ_section_title
;
 Synthesis, structure and reactivity of cyclopropenyl-1-ylidene stabilized
 S(II), Se(II) and Te(II) mono- and dications
;
_journal_name_full Chem.Commun.
_journal_page_first 4145
_journal_paper_doi 10.1039/c2cc36225b
_journal_volume 49
_journal_year 2013
_chemical_compound_source dichloromethane,pentane
_chemical_formula_moiety 'C78.50 H92 B2 Cl F8 N4 P2 Pd2 Se2'
_chemical_formula_sum 'C78.5 H92 B2 Cl F8 N4 P2 Pd2 Se2'
_chemical_formula_weight 1733.29
_chemical_name_systematic
;
?
;
_space_group_crystal_system monoclinic
_space_group_IT_number 14
_space_group_name_Hall '-P 2ybc'
_space_group_name_H-M_alt 'P 1 21/c 1'
_symmetry_cell_setting monoclinic
_symmetry_Int_Tables_number 14
_symmetry_space_group_name_Hall '-P 2ybc'
_symmetry_space_group_name_H-M 'P 1 21/c 1'
_atom_sites_solution_hydrogens geom
_atom_sites_solution_primary direct
_atom_sites_solution_secondary difmap
_audit_block_code KOZ-KA-091-02
_audit_creation_date 2012-04-05
_audit_creation_method
;
Olex2 1.1
(compiled 2011.11.01 svn.r2039, GUI svn.r3906)
;
_cell_angle_alpha 90.00
_cell_angle_beta 101.328(2)
_cell_angle_gamma 90.00
_cell_formula_units_Z 4
_cell_length_a 20.978(3)
_cell_length_b 14.8026(18)
_cell_length_c 28.165(3)
_cell_measurement_reflns_used 9840
_cell_measurement_temperature 100
_cell_measurement_theta_max 34.9295
_cell_measurement_theta_min 2.3712
_cell_volume 8575.7(19)
_computing_cell_refinement 'SAINT software (Bruker AXS, 2004)'
_computing_data_collection 'APEX2 (Bruker AXS, 2008)'
_computing_data_reduction 'SAINT software (Bruker AXS, 2004)'
_computing_molecular_graphics 'DIAMOND (Crystal Impact GbR, 2005)'
_computing_publication_material
;
O. V. Dolomanov, L. J. Bourhis, R. J. Gildea, J. A. K. Howard and H. Puschmann,
OLEX2: a complete structure solution, refinement and analysis program.
J. Appl. Cryst. (2009). 42, 339-341.
;
_computing_structure_refinement 'SHELXL-97 (G. M. Sheldrick, 2008)'
_computing_structure_solution 'SHELXS-97 (G. M. Sheldrick, 2008)'
_diffrn_ambient_temperature 100
_diffrn_detector_area_resol_mean 66.67
_diffrn_measured_fraction_theta_full 1.000
_diffrn_measured_fraction_theta_max 0.993
_diffrn_measurement_device_type 'Bruker-AXS Kappa Mach3 APEX-II'
_diffrn_measurement_method 'CCD \f- and \w-scans'
_diffrn_radiation_monochromator 'Incoatec Helios mirrors'
_diffrn_radiation_source '0.2 x 2mm^2^ focus rotating anode'
_diffrn_radiation_type Mo-K\a
_diffrn_radiation_wavelength 0.71073
_diffrn_reflns_av_R_equivalents 0.0562
_diffrn_reflns_av_unetI/netI 0.0413
_diffrn_reflns_limit_h_max 33
_diffrn_reflns_limit_h_min -33
_diffrn_reflns_limit_k_max 23
_diffrn_reflns_limit_k_min -23
_diffrn_reflns_limit_l_max 45
_diffrn_reflns_limit_l_min -45
_diffrn_reflns_number 306663
_diffrn_reflns_theta_full 27.50
_diffrn_reflns_theta_max 35.24
_diffrn_reflns_theta_min 0.99
_diffrn_source_current 30.0
_diffrn_source_power 1.5
_diffrn_source_voltage 50.0
_exptl_absorpt_coefficient_mu 1.395
_exptl_absorpt_correction_T_max 0.92978
_exptl_absorpt_correction_T_min 0.72404
_exptl_absorpt_correction_type gaussian
_exptl_absorpt_process_details 'SADABS (Bruker AXS, 2008)'
_exptl_crystal_colour yellow
_exptl_crystal_density_diffrn 1.342
_exptl_crystal_description plate
_exptl_crystal_F_000 3520
_exptl_crystal_size_max 0.222
_exptl_crystal_size_mid 0.211
_exptl_crystal_size_min 0.044
_platon_squeeze_details
;
Although there were four peaks within the void from Fourier difference map,
the highly disordered solvents within the void were not crystallographically
well defined.

The SQUEEZE routine suggested that a total potential solvent area volume of
720.4 Ang^3^ [ 8.4 % of cell volume] and a void electron population of
219 per cell.

Refinement after the SQUEEZE routine gave significantly improved R values.
[R values before SQUEEZE]
R1 =0.866 for > 4sigma(I) data
R1 = 0.1280, wR2 = 0.2959, GooF = S = 2.257 for all data
(38183 data and 0 restraint / 921 parameters)

Since a solvent mixture was used for crystallizing the compound the electron
density contained in the void was not interpreted chemically and the empirical
formula was not adjusted.
;
_refine_diff_density_max 3.363
_refine_diff_density_min -1.192
_refine_diff_density_rms 0.148
_refine_ls_extinction_method none
_refine_ls_goodness_of_fit_ref 1.098
_refine_ls_hydrogen_treatment constr
_refine_ls_matrix_type full
_refine_ls_number_parameters 920
_refine_ls_number_reflns 38183
_refine_ls_number_restraints 0
_refine_ls_restrained_S_all 1.098
_refine_ls_R_factor_all 0.0715
_refine_ls_R_factor_gt 0.0484
_refine_ls_shift/su_max 0.003
_refine_ls_shift/su_mean 0.000
_refine_ls_structure_factor_coef Fsqd
_refine_ls_weighting_details 'calc w=1/[\s^2^(Fo^2^)+(0.0849P)^2^+2.6507P] where P=(Fo^2^+2Fc^2^)/3'
_refine_ls_weighting_scheme calc
_refine_ls_wR_factor_gt 0.1384
_refine_ls_wR_factor_ref 0.1487
_reflns_number_gt 27463
_reflns_number_total 38183
_reflns_threshold_expression >2sigma(I)
_cod_data_source_file c2cc36225b.txt
_cod_data_source_block 7765sadabs
_cod_original_cell_volume 8575.7(18)
_cod_original_sg_symbol_Hall '-p 2ybc'
_cod_original_sg_symbol_H-M P21/c
_cod_original_formula_sum 'C78.50 H92 B2 Cl F8 N4 P2 Pd2 Se2'
_cod_database_code 7109205

loop_
_space_group_symop_id
_space_group_symop_operation_xyz
1 'x, y, z'
2 '-x, y+1/2, -z+1/2'
3 '-x, -y, -z'
4 'x, -y-1/2, z-1/2'

loop_
_atom_site_label
_atom_site_type_symbol
_atom_site_fract_x
_atom_site_fract_y
_atom_site_fract_z
_atom_site_U_iso_or_equiv
_atom_site_adp_type
_atom_site_occupancy
_atom_site_symmetry_multiplicity
_atom_site_calc_flag
_atom_site_refinement_flags
_atom_site_disorder_assembly
_atom_site_disorder_group
Pd1 Pd 0.708265(8) 0.881752(10) 0.687695(5) 0.01504(4) Uani 1 1 d . . .
Pd2 Pd 0.701986(9) 0.702413(10) 0.610879(5) 0.01610(4) Uani 1 1 d . C .
Se1 Se 0.781690(12) 0.756285(14) 0.680785(8) 0.01829(5) Uani 1 1 d . . .
Se2 Se 0.627276(12) 0.762115(14) 0.661504(7) 0.01666(5) Uani 1 1 d . . .
Cl1A Cl 0.8728(2) 0.5678(3) 0.82843(18) 0.0613(10) Uiso 0.25 1 d P A 1
Cl1B Cl 0.8478(2) 0.5942(3) 0.80602(17) 0.0571(9) Uiso 0.25 1 d P B 2
Cl2A Cl 0.83167(14) 0.3968(2) 0.78972(12) 0.0292(5) Uiso 0.25 1 d P A 1
Cl2B Cl 0.82363(15) 0.4125(2) 0.77354(12) 0.0308(5) Uiso 0.25 1 d P B 2
P1 P 0.62647(3) 0.97792(4) 0.698467(19) 0.01563(10) Uani 1 1 d . . .
P2 P 0.62301(3) 0.62028(4) 0.56211(2) 0.01771(11) Uani 1 1 d . . .
F1 F 0.29847(11) 0.92403(13) 0.53862(6) 0.0452(5) Uani 1 1 d . . .
F2 F 0.32009(11) 0.86033(13) 0.61316(7) 0.0441(5) Uani 1 1 d . . .
F3 F 0.38676(10) 0.96791(14) 0.59363(8) 0.0469(5) Uani 1 1 d . . .
F4 F 0.28615(10) 1.00609(13) 0.60423(7) 0.0401(4) Uani 1 1 d . . .
F5 F 0.03647(11) 0.66813(14) 0.36349(9) 0.0477(5) Uani 1 1 d . . .
F6 F 0.07258(13) 0.7103(2) 0.44007(12) 0.0778(9) Uani 1 1 d . . .
F7 F -0.02084(13) 0.76831(16) 0.39868(11) 0.0642(7) Uani 1 1 d . . .
F8 F -0.01777(13) 0.62153(16) 0.41975(9) 0.0603(6) Uani 1 1 d . . .
N1 N 0.82550(12) 1.09861(14) 0.65559(8) 0.0254(4) Uani 1 1 d . . .
N2 N 0.85682(11) 1.01722(14) 0.78427(8) 0.0236(4) Uani 1 1 d . . .
N3 N 0.86086(13) 0.58170(17) 0.55808(10) 0.0345(5) Uani 1 1 d . . .
N4 N 0.78982(12) 0.79119(16) 0.49809(8) 0.0279(5) Uani 1 1 d . . .
C1 C 0.77877(12) 0.97376(14) 0.70391(8) 0.0184(4) Uani 1 1 d . . .
C99B C 0.8050(8) 0.4886(10) 0.8153(5) 0.037(3) Uiso 0.25 1 d P B 2
C99A C 0.8281(8) 0.4929(10) 0.8256(5) 0.037(3) Uiso 0.25 1 d P A 1
C2 C 0.81547(12) 1.04389(15) 0.69058(8) 0.0201(4) Uani 1 1 d . . .
C3 C 0.82654(12) 1.01365(15) 0.73838(8) 0.0202(4) Uani 1 1 d . . .
C4 C 0.78579(15) 1.08594(18) 0.60649(9) 0.0292(5) Uani 1 1 d . . .
H4 H 0.7594 1.0316 0.6073 0.035 Uiso 1 1 calc R . .
C5 C 0.82772(19) 1.0702(2) 0.56889(11) 0.0411(8) Uani 1 1 d . . .
H5A H 0.8505 1.1249 0.5644 0.062 Uiso 1 1 calc R . .
H5B H 0.8006 1.0529 0.5387 0.062 Uiso 1 1 calc R . .
H5C H 0.8585 1.0231 0.5798 0.062 Uiso 1 1 calc R . .
C6 C 0.73908(17) 1.1646(2) 0.59141(11) 0.0382(7) Uani 1 1 d . . .
H6A H 0.7105 1.1704 0.6140 0.057 Uiso 1 1 calc R . .
H6B H 0.7140 1.1535 0.5596 0.057 Uiso 1 1 calc R . .
H6C H 0.7634 1.2195 0.5912 0.057 Uiso 1 1 calc R . .
C7 C 0.87489(14) 1.17170(17) 0.66345(10) 0.0285(5) Uani 1 1 d . . .
H7 H 0.8742 1.1994 0.6318 0.034 Uiso 1 1 calc R . .
C8 C 0.94306(16) 1.1325(2) 0.68019(13) 0.0378(7) Uani 1 1 d . . .
H8A H 0.9453 1.1019 0.7105 0.057 Uiso 1 1 calc R . .
H8B H 0.9744 1.1805 0.6841 0.057 Uiso 1 1 calc R . .
H8C H 0.9522 1.0905 0.6564 0.057 Uiso 1 1 calc R . .
C9 C 0.85715(15) 1.24519(18) 0.69571(11) 0.0303(5) Uani 1 1 d . . .
H9A H 0.8152 1.2694 0.6816 0.046 Uiso 1 1 calc R . .
H9B H 0.8891 1.2924 0.6990 0.046 Uiso 1 1 calc R . .
H9C H 0.8558 1.2205 0.7270 0.046 Uiso 1 1 calc R . .
C10 C 0.84266(13) 0.94831(17) 0.81912(8) 0.0231(4) Uani 1 1 d . . .
H10 H 0.8693 0.9630 0.8508 0.028 Uiso 1 1 calc R . .
C11 C 0.77200(14) 0.9533(2) 0.82409(10) 0.0320(6) Uani 1 1 d . . .
H11A H 0.7622 1.0134 0.8332 0.048 Uiso 1 1 calc R . .
H11B H 0.7646 0.9114 0.8485 0.048 Uiso 1 1 calc R . .
H11C H 0.7445 0.9381 0.7937 0.048 Uiso 1 1 calc R . .
C12 C 0.86210(15) 0.85486(18) 0.80561(9) 0.0281(5) Uani 1 1 d . . .
H12A H 0.8375 0.8390 0.7743 0.042 Uiso 1 1 calc R . .
H12B H 0.8535 0.8120 0.8292 0.042 Uiso 1 1 calc R . .
H12C H 0.9076 0.8542 0.8048 0.042 Uiso 1 1 calc R . .
C13 C 0.90734(14) 1.08535(19) 0.80133(10) 0.0298(5) Uani 1 1 d . . .
H13 H 0.9100 1.1247 0.7738 0.036 Uiso 1 1 calc R . .
C14 C 0.88894(17) 1.1441(2) 0.84067(13) 0.0407(7) Uani 1 1 d . . .
H14A H 0.8473 1.1713 0.8289 0.061 Uiso 1 1 calc R . .
H14B H 0.9210 1.1906 0.8495 0.061 Uiso 1 1 calc R . .
H14C H 0.8869 1.1077 0.8685 0.061 Uiso 1 1 calc R . .
C15 C 0.97433(16) 1.0403(2) 0.81732(14) 0.0433(8) Uani 1 1 d . . .
H15A H 0.9735 1.0015 0.8445 0.065 Uiso 1 1 calc R . .
H15B H 1.0069 1.0860 0.8264 0.065 Uiso 1 1 calc R . .
H15C H 0.9843 1.0053 0.7910 0.065 Uiso 1 1 calc R . .
C16 C 0.86522(13) 0.79490(16) 0.67050(10) 0.0243(5) Uani 1 1 d . . .
C17 C 0.87376(16) 0.8475(2) 0.63143(14) 0.0388(7) Uani 1 1 d . . .
H17 H 0.8382 0.8643 0.6079 0.047 Uiso 1 1 calc R . .
C18 C 0.93616(19) 0.8749(2) 0.62781(18) 0.0551(11) Uani 1 1 d . . .
H18 H 0.9423 0.9101 0.6017 0.066 Uiso 1 1 calc R . .
C19 C 0.98920(18) 0.8499(3) 0.66299(19) 0.0552(11) Uani 1 1 d . . .
H19 H 1.0308 0.8685 0.6605 0.066 Uiso 1 1 calc R . .
C20 C 0.98035(17) 0.7976(3) 0.70161(17) 0.0496(9) Uani 1 1 d . . .
H20 H 1.0159 0.7815 0.7254 0.060 Uiso 1 1 calc R . .
C21 C 0.91851(15) 0.7688(2) 0.70508(12) 0.0339(6) Uani 1 1 d . . .
H21 H 0.9128 0.7319 0.7307 0.041 Uiso 1 1 calc R . .
C22 C 0.58526(12) 1.03143(14) 0.64301(8) 0.0181(4) Uani 1 1 d . . .
C23 C 0.53841(12) 1.09775(15) 0.64469(9) 0.0215(4) Uani 1 1 d . . .
H23 H 0.5298 1.1165 0.6743 0.026 Uiso 1 1 calc R . .
C24 C 0.50485(14) 1.13557(17) 0.60199(10) 0.0273(5) Uani 1 1 d . . .
H24 H 0.4735 1.1795 0.6031 0.033 Uiso 1 1 calc R . .
C25 C 0.51758(16) 1.1088(2) 0.55818(10) 0.0340(6) Uani 1 1 d . . .
H25 H 0.4942 1.1338 0.5298 0.041 Uiso 1 1 calc R . .
C26 C 0.56554(16) 1.0440(2) 0.55596(9) 0.0351(6) Uani 1 1 d . . .
H26 H 0.5750 1.0272 0.5263 0.042 Uiso 1 1 calc R . .
C27 C 0.59878(14) 1.00500(18) 0.59842(8) 0.0260(5) Uani 1 1 d . . .
H27 H 0.6302 0.9611 0.5972 0.031 Uiso 1 1 calc R . .
C28 C 0.56316(12) 0.91557(14) 0.72001(8) 0.0179(4) Uani 1 1 d . . .
C29 C 0.57859(12) 0.87156(15) 0.76500(8) 0.0204(4) Uani 1 1 d . . .
H29 H 0.6199 0.8778 0.7840 0.025 Uiso 1 1 calc R . .
C30 C 0.53262(14) 0.81895(17) 0.78125(9) 0.0249(5) Uani 1 1 d . . .
H30 H 0.5431 0.7906 0.8112 0.030 Uiso 1 1 calc R . .
C31 C 0.47110(14) 0.80842(16) 0.75296(9) 0.0250(5) Uani 1 1 d . . .
H31 H 0.4401 0.7739 0.7643 0.030 Uiso 1 1 calc R . .
C32 C 0.45562(13) 0.84922(17) 0.70778(9) 0.0241(4) Uani 1 1 d . . .
H32 H 0.4146 0.8410 0.6885 0.029 Uiso 1 1 calc R . .
C33 C 0.50170(12) 0.90254(15) 0.69131(8) 0.0205(4) Uani 1 1 d . . .
H33 H 0.4913 0.9296 0.6610 0.025 Uiso 1 1 calc R . .
C34 C 0.64713(11) 1.07340(15) 0.73950(8) 0.0182(4) Uani 1 1 d . . .
C35 C 0.68872(12) 1.13886(15) 0.72646(9) 0.0223(4) Uani 1 1 d . . .
H35 H 0.7026 1.1340 0.6972 0.027 Uiso 1 1 calc R . .
C36 C 0.70938(14) 1.21109(17) 0.75724(10) 0.0277(5) Uani 1 1 d . . .
H36 H 0.7365 1.2548 0.7481 0.033 Uiso 1 1 calc R . .
C37 C 0.68995(14) 1.21858(19) 0.80120(11) 0.0303(6) Uani 1 1 d . . .
H37 H 0.7051 1.2659 0.8221 0.036 Uiso 1 1 calc R . .
C38 C 0.64756(14) 1.15471(18) 0.81382(9) 0.0277(5) Uani 1 1 d . . .
H38 H 0.6337 1.1602 0.8431 0.033 Uiso 1 1 calc R . .
C39 C 0.62571(13) 1.08268(16) 0.78313(8) 0.0225(4) Uani 1 1 d . . .
H39 H 0.5969 1.0408 0.7917 0.027 Uiso 1 1 calc R . .
C41 C 0.76494(13) 0.68781(15) 0.56745(8) 0.0203(4) Uani 1 1 d . . .
C42 C 0.81788(13) 0.64762(17) 0.55353(9) 0.0242(5) Uani 1 1 d . C .
C43 C 0.79059(13) 0.72580(17) 0.53032(8) 0.0237(5) Uani 1 1 d . C .
C44 C 0.86191(15) 0.5090(2) 0.59460(12) 0.0345(6) Uani 1 1 d . C .
H44 H 0.9049 0.4807 0.5995 0.041 Uiso 1 1 calc R . .
C45 C 0.85345(18) 0.5459(2) 0.64308(12) 0.0425(8) Uani 1 1 d . . .
H45A H 0.8825 0.5959 0.6520 0.064 Uiso 1 1 calc R C .
H45B H 0.8631 0.4994 0.6672 0.064 Uiso 1 1 calc R . .
H45C H 0.8094 0.5659 0.6408 0.064 Uiso 1 1 calc R . .
C46 C 0.81213(18) 0.4357(2) 0.57689(13) 0.0422(7) Uani 1 1 d . . .
H46A H 0.7693 0.4585 0.5768 0.063 Uiso 1 1 calc R C .
H46B H 0.8204 0.3844 0.5980 0.063 Uiso 1 1 calc R . .
H46C H 0.8153 0.4181 0.5446 0.063 Uiso 1 1 calc R . .
C47A C 0.9065(3) 0.5879(4) 0.5213(2) 0.0245(11) Uiso 0.50 1 d P C 1
C47B C 0.9118(4) 0.5661(6) 0.5302(3) 0.0418(18) Uiso 0.50 1 d P C 2
C48A C 0.8790(4) 0.5430(6) 0.4796(3) 0.059(2) Uiso 0.50 1 d P C 1
H48A H 0.8572 0.4899 0.4877 0.088 Uiso 0.50 1 calc PR C 1
H48B H 0.9123 0.5260 0.4623 0.088 Uiso 0.50 1 calc PR C 1
H48C H 0.8481 0.5819 0.4596 0.088 Uiso 0.50 1 calc PR C 1
C48B C 0.9051(3) 0.4996(4) 0.4932(2) 0.0271(10) Uiso 0.50 1 d P C 2
C49A C 0.9646(4) 0.6331(6) 0.5424(3) 0.0465(18) Uiso 0.50 1 d P C 1
H49A H 0.9556 0.6960 0.5461 0.070 Uiso 0.50 1 calc PR C 1
H49B H 0.9958 0.6267 0.5219 0.070 Uiso 0.50 1 calc PR C 1
H49C H 0.9817 0.6072 0.5736 0.070 Uiso 0.50 1 calc PR C 1
C49B C 0.9768(4) 0.6039(6) 0.5515(3) 0.0437(16) Uiso 0.50 1 d P C 2
C50 C 0.73461(14) 0.85487(17) 0.48638(9) 0.0265(5) Uani 1 1 d . D .
H50 H 0.7503 0.9080 0.4714 0.032 Uiso 1 1 calc R . .
C51 C 0.7115(2) 0.8875(2) 0.53093(11) 0.0501(10) Uani 1 1 d . . .
H51A H 0.6864 0.8408 0.5423 0.075 Uiso 1 1 calc R D .
H51B H 0.6850 0.9403 0.5230 0.075 Uiso 1 1 calc R . .
H51C H 0.7483 0.9020 0.5558 0.075 Uiso 1 1 calc R . .
C52 C 0.67904(16) 0.8153(2) 0.44950(13) 0.0389(7) Uani 1 1 d . . .
H52A H 0.6943 0.7999 0.4206 0.058 Uiso 1 1 calc R D .
H52B H 0.6447 0.8590 0.4420 0.058 Uiso 1 1 calc R . .
H52C H 0.6630 0.7620 0.4627 0.058 Uiso 1 1 calc R . .
C53A C 0.8483(4) 0.7985(5) 0.4715(3) 0.0256(14) Uiso 0.50 1 d P D 1
H53A H 0.8778 0.7488 0.4838 0.031 Uiso 0.20(14) 1 calc PR E 1
C53B C 0.8349(4) 0.7882(5) 0.4650(3) 0.0263(14) Uiso 0.50 1 d P D 2
H53B H 0.8759 0.7671 0.4849 0.032 Uiso 0.80(14) 1 calc PR E 2
C54A C 0.8235(4) 0.7796(5) 0.4170(3) 0.0423(14) Uiso 0.50 1 d P D 1
H54A H 0.8046 0.7203 0.4130 0.064 Uiso 0.50 1 calc PR D 1
H54B H 0.8591 0.7830 0.4003 0.064 Uiso 0.50 1 calc PR D 1
H54C H 0.7912 0.8237 0.4039 0.064 Uiso 0.50 1 calc PR D 1
C54B C 0.8205(5) 0.7233(6) 0.4262(3) 0.055(2) Uiso 0.50 1 d P D 2
H54D H 0.8593 0.7099 0.4144 0.083 Uiso 0.50 1 calc PR D 2
H54E H 0.7883 0.7478 0.4004 0.083 Uiso 0.50 1 calc PR D 2
H54F H 0.8041 0.6689 0.4380 0.083 Uiso 0.50 1 calc PR D 2
C55A C 0.8853(5) 0.8791(6) 0.4808(4) 0.058(2) Uiso 0.50 1 d P D 1
H55A H 0.8592 0.9297 0.4675 0.087 Uiso 0.50 1 calc PR D 1
H55B H 0.9229 0.8750 0.4661 0.087 Uiso 0.50 1 calc PR D 1
H55C H 0.8990 0.8870 0.5151 0.087 Uiso 0.50 1 calc PR D 1
C55B C 0.8503(6) 0.8909(7) 0.4496(4) 0.076(3) Uiso 0.50 1 d P D 2
H55D H 0.8109 0.9188 0.4330 0.115 Uiso 0.50 1 calc PR D 2
H55E H 0.8812 0.8893 0.4286 0.115 Uiso 0.50 1 calc PR D 2
H55F H 0.8679 0.9251 0.4781 0.115 Uiso 0.50 1 calc PR D 2
C56 C 0.62747(13) 0.68784(15) 0.71745(8) 0.0205(4) Uani 1 1 d . . .
C57 C 0.67458(13) 0.69149(17) 0.75971(9) 0.0247(5) Uani 1 1 d . . .
H57 H 0.7104 0.7292 0.7616 0.030 Uiso 1 1 calc R . .
C58 C 0.66759(15) 0.6380(2) 0.79920(10) 0.0304(5) Uani 1 1 d . . .
H58 H 0.6986 0.6410 0.8277 0.036 Uiso 1 1 calc R . .
C59 C 0.61488(15) 0.5807(2) 0.79611(10) 0.0328(6) Uani 1 1 d . . .
H59 H 0.6107 0.5447 0.8224 0.039 Uiso 1 1 calc R . .
C60 C 0.56817(15) 0.57704(19) 0.75365(11) 0.0312(6) Uani 1 1 d . . .
H60 H 0.5328 0.5384 0.7515 0.037 Uiso 1 1 calc R . .
C61 C 0.57420(14) 0.63079(17) 0.71454(9) 0.0260(5) Uani 1 1 d . . .
H61 H 0.5426 0.6287 0.6863 0.031 Uiso 1 1 calc R . .
C62 C 0.54211(13) 0.66354(15) 0.56220(8) 0.0204(4) Uani 1 1 d . . .
C63 C 0.53108(14) 0.75630(16) 0.55570(9) 0.0240(5) Uani 1 1 d . . .
H63 H 0.5645 0.7936 0.5500 0.029 Uiso 1 1 calc R . .
C64 C 0.47077(15) 0.79332(18) 0.55763(9) 0.0299(5) Uani 1 1 d . . .
H64 H 0.4640 0.8552 0.5536 0.036 Uiso 1 1 calc R . .
C65 C 0.42101(17) 0.7378(2) 0.56554(12) 0.0366(6) Uani 1 1 d . . .
H65 H 0.3804 0.7621 0.5665 0.044 Uiso 1 1 calc R . .
C66 C 0.43140(16) 0.6465(2) 0.57197(12) 0.0353(6) Uani 1 1 d . . .
H66 H 0.3976 0.6096 0.5773 0.042 Uiso 1 1 calc R . .
C67 C 0.49173(14) 0.60849(17) 0.57068(9) 0.0261(5) Uani 1 1 d . . .
H67 H 0.4983 0.5468 0.5754 0.031 Uiso 1 1 calc R . .
C68 C 0.62462(12) 0.50619(15) 0.58672(8) 0.0205(4) Uani 1 1 d . . .
C69 C 0.64327(15) 0.49495(17) 0.63680(9) 0.0284(5) Uani 1 1 d . . .
H69 H 0.6567 0.5446 0.6565 0.034 Uiso 1 1 calc R . .
C70 C 0.64174(17) 0.40949(18) 0.65725(10) 0.0346(6) Uani 1 1 d . . .
H70 H 0.6530 0.4023 0.6907 0.042 Uiso 1 1 calc R . .
C71 C 0.62333(16) 0.33497(17) 0.62772(11) 0.0327(6) Uani 1 1 d . . .
H71 H 0.6222 0.2779 0.6413 0.039 Uiso 1 1 calc R . .
C72 C 0.60663(15) 0.34587(17) 0.57806(11) 0.0298(5) Uani 1 1 d . . .
H72 H 0.5953 0.2957 0.5583 0.036 Uiso 1 1 calc R . .
C73 C 0.60673(13) 0.43138(15) 0.55742(9) 0.0243(5) Uani 1 1 d . . .
H73 H 0.5948 0.4383 0.5240 0.029 Uiso 1 1 calc R . .
C74 C 0.62367(13) 0.60307(15) 0.49791(8) 0.0208(4) Uani 1 1 d . . .
C75 C 0.67844(13) 0.56472(16) 0.48459(8) 0.0235(5) Uani 1 1 d . . .
H75 H 0.7136 0.5470 0.5083 0.028 Uiso 1 1 calc R . .
C76 C 0.68018(15) 0.55319(18) 0.43583(9) 0.0283(5) Uani 1 1 d . . .
H76 H 0.7167 0.5281 0.4269 0.034 Uiso 1 1 calc R . .
C77 C 0.62742(16) 0.57904(18) 0.40049(9) 0.0314(6) Uani 1 1 d . . .
H77 H 0.6290 0.5720 0.3679 0.038 Uiso 1 1 calc R . .
C78 C 0.57272(15) 0.61515(17) 0.41349(9) 0.0284(5) Uani 1 1 d . . .
H78 H 0.5372 0.6312 0.3897 0.034 Uiso 1 1 calc R . .
C79 C 0.57057(14) 0.62769(16) 0.46242(8) 0.0231(5) Uani 1 1 d . . .
H79 H 0.5338 0.6524 0.4712 0.028 Uiso 1 1 calc R . .
B1 B 0.32235(18) 0.9397(2) 0.58758(11) 0.0301(6) Uani 1 1 d . . .
B2 B 0.01755(19) 0.6936(2) 0.40623(15) 0.0373(7) Uani 1 1 d . . .

loop_
_atom_site_aniso_label
_atom_site_aniso_U_11
_atom_site_aniso_U_22
_atom_site_aniso_U_33
_atom_site_aniso_U_23
_atom_site_aniso_U_13
_atom_site_aniso_U_12
Pd1 0.02152(8) 0.01254(6) 0.01000(6) -0.00027(5) 0.00048(5) 0.00024(5)
Pd2 0.02393(9) 0.01285(6) 0.01047(6) -0.00042(5) 0.00080(5) -0.00059(5)
Se1 0.02313(11) 0.01510(9) 0.01459(9) -0.00156(7) -0.00131(8) 0.00198(8)
Se2 0.02321(11) 0.01479(9) 0.01072(9) -0.00157(6) 0.00024(7) -0.00083(7)
P1 0.0215(3) 0.0139(2) 0.0102(2) -0.00055(16) 0.00012(19) 0.00075(19)
P2 0.0274(3) 0.0141(2) 0.0104(2) 0.00014(17) 0.0006(2) -0.0029(2)
F1 0.0718(14) 0.0356(9) 0.0224(8) 0.0009(7) -0.0050(8) -0.0072(9)
F2 0.0692(14) 0.0308(9) 0.0325(9) 0.0113(7) 0.0103(9) 0.0033(9)
F3 0.0410(11) 0.0439(11) 0.0543(12) -0.0065(9) 0.0054(9) -0.0018(9)
F4 0.0458(11) 0.0336(9) 0.0402(10) -0.0046(8) 0.0068(8) 0.0042(8)
F5 0.0517(12) 0.0348(10) 0.0621(14) 0.0011(9) 0.0248(11) -0.0041(9)
F6 0.0494(15) 0.095(2) 0.079(2) -0.0289(17) -0.0113(14) 0.0037(14)
F7 0.0707(16) 0.0418(12) 0.0877(19) 0.0150(12) 0.0339(15) 0.0270(11)
F8 0.0730(16) 0.0499(13) 0.0638(15) 0.0198(11) 0.0281(13) -0.0112(11)
N1 0.0361(12) 0.0191(8) 0.0215(9) 0.0035(7) 0.0068(9) -0.0037(8)
N2 0.0242(10) 0.0236(9) 0.0203(9) 0.0005(7) -0.0024(8) -0.0062(8)
N3 0.0328(13) 0.0290(11) 0.0456(15) -0.0060(10) 0.0174(11) 0.0006(10)
N4 0.0329(12) 0.0345(11) 0.0173(9) 0.0055(8) 0.0070(8) -0.0026(9)
C1 0.0249(11) 0.0161(8) 0.0142(8) 0.0010(7) 0.0038(8) 0.0003(8)
C2 0.0254(11) 0.0162(9) 0.0188(9) 0.0005(7) 0.0046(8) 0.0008(8)
C3 0.0235(11) 0.0190(9) 0.0170(9) 0.0008(7) 0.0015(8) 0.0003(8)
C4 0.0466(16) 0.0229(11) 0.0182(10) 0.0036(8) 0.0070(10) -0.0010(10)
C5 0.068(2) 0.0328(14) 0.0258(13) 0.0067(11) 0.0180(14) 0.0090(15)
C6 0.0489(19) 0.0326(14) 0.0304(14) 0.0018(11) 0.0011(13) 0.0065(13)
C7 0.0332(14) 0.0221(11) 0.0315(13) 0.0063(9) 0.0092(11) -0.0053(10)
C8 0.0386(17) 0.0316(14) 0.0466(18) 0.0085(12) 0.0166(14) -0.0020(12)
C9 0.0336(14) 0.0216(11) 0.0356(14) 0.0011(10) 0.0062(11) -0.0036(10)
C10 0.0269(12) 0.0237(10) 0.0161(9) 0.0020(8) -0.0021(8) -0.0004(9)
C11 0.0292(14) 0.0436(15) 0.0226(11) 0.0067(11) 0.0036(10) 0.0009(12)
C12 0.0368(14) 0.0249(11) 0.0201(10) 0.0024(9) -0.0003(10) 0.0021(10)
C13 0.0280(13) 0.0268(12) 0.0302(13) 0.0008(10) -0.0053(10) -0.0069(10)
C14 0.0443(18) 0.0297(14) 0.0417(17) -0.0103(12) -0.0077(14) -0.0043(13)
C15 0.0289(15) 0.0449(18) 0.051(2) 0.0001(15) -0.0036(14) -0.0071(13)
C16 0.0244(12) 0.0182(9) 0.0288(12) -0.0040(8) 0.0015(9) 0.0014(8)
C17 0.0304(15) 0.0298(13) 0.056(2) 0.0130(13) 0.0085(14) 0.0011(11)
C18 0.043(2) 0.0371(17) 0.090(3) 0.0229(19) 0.023(2) -0.0008(15)
C19 0.0324(17) 0.0368(17) 0.099(3) 0.0026(19) 0.020(2) -0.0023(14)
C20 0.0262(16) 0.049(2) 0.070(3) -0.0075(18) 0.0007(16) 0.0045(14)
C21 0.0284(14) 0.0368(14) 0.0330(14) -0.0027(11) -0.0027(11) 0.0029(11)
C22 0.0238(11) 0.0159(8) 0.0126(8) 0.0019(7) -0.0011(7) -0.0020(8)
C23 0.0270(12) 0.0172(9) 0.0184(9) 0.0009(7) -0.0005(8) 0.0002(8)
C24 0.0316(13) 0.0205(10) 0.0254(11) 0.0054(9) -0.0051(10) 0.0023(9)
C25 0.0402(16) 0.0341(14) 0.0225(12) 0.0107(10) -0.0067(11) 0.0025(12)
C26 0.0492(18) 0.0415(15) 0.0125(10) 0.0026(10) 0.0007(10) 0.0047(13)
C27 0.0341(14) 0.0295(12) 0.0135(9) 0.0004(8) 0.0021(9) 0.0037(10)
C28 0.0245(11) 0.0157(8) 0.0131(8) -0.0021(7) 0.0031(8) 0.0001(7)
C29 0.0247(11) 0.0208(9) 0.0146(9) -0.0010(7) 0.0010(8) -0.0011(8)
C30 0.0364(14) 0.0216(10) 0.0177(10) 0.0010(8) 0.0078(9) -0.0002(9)
C31 0.0310(13) 0.0202(10) 0.0255(11) 0.0004(8) 0.0095(10) -0.0028(9)
C32 0.0235(12) 0.0219(10) 0.0261(11) 0.0002(8) 0.0033(9) -0.0023(9)
C33 0.0266(11) 0.0159(8) 0.0181(9) 0.0000(7) 0.0022(8) 0.0001(8)
C34 0.0217(10) 0.0176(9) 0.0133(8) -0.0029(7) -0.0014(7) 0.0020(7)
C35 0.0250(12) 0.0175(9) 0.0233(10) -0.0041(8) 0.0024(9) 0.0014(8)
C36 0.0273(13) 0.0202(10) 0.0336(13) -0.0098(9) 0.0009(10) -0.0016(9)
C37 0.0297(14) 0.0263(11) 0.0313(13) -0.0136(10) -0.0030(11) 0.0049(10)
C38 0.0349(14) 0.0280(12) 0.0181(10) -0.0075(9) -0.0001(9) 0.0050(10)
C39 0.0296(12) 0.0219(10) 0.0144(9) -0.0031(7) 0.0008(8) 0.0039(9)
C41 0.0298(12) 0.0165(9) 0.0146(9) -0.0022(7) 0.0041(8) -0.0021(8)
C42 0.0279(12) 0.0208(10) 0.0245(11) -0.0048(8) 0.0067(9) -0.0065(9)
C43 0.0308(13) 0.0246(10) 0.0153(9) -0.0036(8) 0.0037(9) -0.0050(9)
C44 0.0271(13) 0.0272(12) 0.0478(17) -0.0040(11) 0.0042(12) 0.0090(10)
C45 0.053(2) 0.0343(15) 0.0347(15) 0.0010(12) -0.0049(14) 0.0164(14)
C46 0.0475(19) 0.0383(16) 0.0411(17) 0.0031(13) 0.0091(14) -0.0032(14)
C50 0.0379(14) 0.0232(10) 0.0191(10) 0.0005(8) 0.0072(10) -0.0047(10)
C51 0.101(3) 0.0274(13) 0.0231(13) 0.0051(10) 0.0164(16) 0.0244(17)
C52 0.0304(15) 0.0325(14) 0.0511(19) -0.0093(13) 0.0014(13) -0.0026(12)
C56 0.0297(12) 0.0180(9) 0.0138(9) 0.0004(7) 0.0040(8) 0.0002(8)
C57 0.0280(12) 0.0269(11) 0.0180(10) 0.0012(8) 0.0016(9) -0.0019(9)
C58 0.0356(15) 0.0344(13) 0.0199(11) 0.0083(10) 0.0023(10) 0.0010(11)
C59 0.0381(15) 0.0335(13) 0.0274(12) 0.0126(10) 0.0078(11) -0.0008(11)
C60 0.0331(14) 0.0301(13) 0.0316(13) 0.0064(10) 0.0092(11) -0.0064(11)
C61 0.0311(13) 0.0251(11) 0.0212(10) 0.0012(8) 0.0037(9) -0.0046(9)
C62 0.0316(12) 0.0174(9) 0.0107(8) -0.0013(7) 0.0008(8) -0.0002(8)
C63 0.0346(13) 0.0189(9) 0.0164(9) 0.0020(7) -0.0002(9) -0.0009(9)
C64 0.0434(16) 0.0248(11) 0.0207(11) 0.0023(9) 0.0044(11) 0.0073(11)
C65 0.0403(17) 0.0367(15) 0.0353(15) -0.0005(12) 0.0140(13) 0.0097(13)
C66 0.0386(16) 0.0328(14) 0.0390(15) -0.0034(12) 0.0188(13) -0.0019(12)
C67 0.0344(14) 0.0214(10) 0.0237(11) -0.0026(8) 0.0089(10) -0.0018(9)
C68 0.0280(12) 0.0171(9) 0.0165(9) 0.0015(7) 0.0045(8) -0.0006(8)
C69 0.0510(17) 0.0185(10) 0.0153(9) 0.0009(8) 0.0052(10) 0.0014(10)
C70 0.059(2) 0.0218(11) 0.0241(12) 0.0073(9) 0.0105(12) 0.0043(12)
C71 0.0473(17) 0.0147(10) 0.0377(15) 0.0064(9) 0.0125(13) 0.0044(10)
C72 0.0391(15) 0.0149(9) 0.0350(14) -0.0025(9) 0.0065(11) -0.0021(9)
C73 0.0344(13) 0.0160(9) 0.0213(10) -0.0010(8) 0.0024(9) -0.0030(9)
C74 0.0337(13) 0.0164(9) 0.0115(8) -0.0015(7) 0.0024(8) -0.0065(8)
C75 0.0345(13) 0.0207(10) 0.0145(9) -0.0029(7) 0.0034(9) -0.0049(9)
C76 0.0435(16) 0.0233(11) 0.0191(10) -0.0044(8) 0.0085(10) -0.0051(10)
C77 0.0533(18) 0.0268(12) 0.0145(9) -0.0044(8) 0.0080(11) -0.0081(11)
C78 0.0438(16) 0.0263(11) 0.0120(9) -0.0002(8) -0.0018(9) -0.0076(10)
C79 0.0331(13) 0.0209(10) 0.0137(9) -0.0003(7) 0.0005(9) -0.0062(9)
B1 0.0432(18) 0.0238(12) 0.0199(12) 0.0006(10) -0.0018(12) -0.0023(12)
B2 0.0358(18) 0.0281(15) 0.048(2) 0.0066(14) 0.0087(15) 0.0052(13)

loop_
_atom_type_symbol
_atom_type_description
_atom_type_scat_dispersion_real
_atom_type_scat_dispersion_imag
_atom_type_scat_source
C C 0.0033 0.0016 'International Tables Vol C Tables 4.2.6.8 and 6.1.1.4'
H H 0.0000 0.0000 'International Tables Vol C Tables 4.2.6.8 and 6.1.1.4'
B B 0.0013 0.0007 'International Tables Vol C Tables 4.2.6.8 and 6.1.1.4'
Cl Cl 0.1484 0.1585 'International Tables Vol C Tables 4.2.6.8 and 6.1.1.4'
F F 0.0171 0.0103 'International Tables Vol C Tables 4.2.6.8 and 6.1.1.4'
N N 0.0061 0.0033 'International Tables Vol C Tables 4.2.6.8 and 6.1.1.4'
P P 0.1023 0.0942 'International Tables Vol C Tables 4.2.6.8 and 6.1.1.4'
Pd Pd -0.9988 1.0072 'International Tables Vol C Tables 4.2.6.8 and 6.1.1.4'
Se Se -0.0929 2.2259 'International Tables Vol C Tables 4.2.6.8 and 6.1.1.4'

loop_
_exptl_crystal_face_index_h
_exptl_crystal_face_index_k
_exptl_crystal_face_index_l
_exptl_crystal_face_perp_dist
0.00 1.00 2.00 0.0970
-1.00 -2.00 0.00 0.1040
-1.00 0.00 2.00 0.1140
1.00 0.00 -2.00 0.1200
-3.00 0.00 -1.00 0.0350
3.00 0.00 1.00 0.0210
1.00 3.00 1.00 0.1400

loop_
_geom_angle_atom_site_label_1
_geom_angle_atom_site_label_2
_geom_angle_atom_site_label_3
_geom_angle
Se1 Pd1 Se2 80.699(13)
P1 Pd1 Se1 168.745(17)
P1 Pd1 Se2 89.766(19)
C1 Pd1 Se1 94.96(7)
C1 Pd1 Se2 174.16(6)
C1 Pd1 P1 94.94(7)
Se1 Pd2 Se2 80.253(12)
P2 Pd2 Se1 162.857(17)
P2 Pd2 Se2 94.00(2)
C41 Pd2 Se1 95.69(7)
C41 Pd2 Se2 165.38(6)
C41 Pd2 P2 93.64(7)
Pd1 Se1 Pd2 88.286(11)
C16 Se1 Pd1 113.21(7)
C16 Se1 Pd2 118.33(8)
Pd1 Se2 Pd2 87.236(12)
C56 Se2 Pd1 105.99(7)
C56 Se2 Pd2 111.60(7)
C22 P1 Pd1 113.56(8)
C22 P1 C28 104.69(11)
C22 P1 C34 102.78(10)
C28 P1 Pd1 110.10(7)
C28 P1 C34 106.28(10)
C34 P1 Pd1 118.29(8)
C62 P2 Pd2 112.31(7)
C62 P2 C68 105.89(11)
C62 P2 C74 103.84(11)
C68 P2 Pd2 107.90(8)
C68 P2 C74 104.10(10)
C74 P2 Pd2 121.56(8)
C2 N1 C4 118.4(2)
C2 N1 C7 122.9(2)
C4 N1 C7 118.7(2)
C3 N2 C10 119.8(2)
C3 N2 C13 121.5(2)
C13 N2 C10 118.6(2)
C42 N3 C44 121.4(2)
C42 N3 C47A 113.1(3)
C42 N3 C47B 128.5(4)
C44 N3 C47A 125.5(3)
C47B N3 C44 110.1(4)
C47B N3 C47A 15.4(4)
C43 N4 C50 121.5(2)
C43 N4 C53A 118.3(3)
C43 N4 C53B 119.7(3)
C50 N4 C53A 120.2(3)
C53B N4 C50 117.1(3)
C53B N4 C53A 12.3(4)
C2 C1 Pd1 150.94(18)
C3 C1 Pd1 148.63(17)
C3 C1 C2 60.43(16)
Cl2B C99B Cl1B 105.9(7)
Cl1A C99A Cl2A 123.6(10)
N1 C2 C1 146.8(2)
N1 C2 C3 153.4(2)
C1 C2 C3 59.64(16)
N2 C3 C1 147.6(2)
N2 C3 C2 152.4(2)
C1 C3 C2 59.93(16)
N1 C4 C5 111.9(3)
N1 C4 C6 112.1(2)
C5 C4 C6 110.5(2)
N1 C7 C8 110.6(2)
N1 C7 C9 111.6(2)
C9 C7 C8 114.4(3)
N2 C10 C11 110.7(2)
N2 C10 C12 111.3(2)
C12 C10 C11 112.6(2)
N2 C13 C14 111.2(3)
N2 C13 C15 110.8(2)
C14 C13 C15 112.5(3)
C17 C16 Se1 123.4(2)
C21 C16 Se1 116.5(2)
C21 C16 C17 120.1(3)
C16 C17 C18 119.4(3)
C19 C18 C17 120.2(4)
C20 C19 C18 120.0(3)
C19 C20 C21 120.1(4)
C16 C21 C20 120.1(3)
C23 C22 P1 119.87(17)
C23 C22 C27 119.7(2)
C27 C22 P1 120.39(18)
C24 C23 C22 119.7(2)
C25 C24 C23 120.5(3)
C24 C25 C26 120.5(2)
C27 C26 C25 119.4(3)
C26 C27 C22 120.2(3)
C29 C28 P1 118.88(18)
C33 C28 P1 122.01(17)
C33 C28 C29 118.8(2)
C30 C29 C28 120.4(2)
C29 C30 C31 120.2(2)
C30 C31 C32 120.1(2)
C31 C32 C33 119.9(2)
C28 C33 C32 120.5(2)
C35 C34 P1 116.94(17)
C39 C34 P1 123.84(18)
C39 C34 C35 119.2(2)
C36 C35 C34 120.2(2)
C37 C36 C35 120.6(3)
C36 C37 C38 119.4(2)
C37 C38 C39 120.7(2)
C38 C39 C34 119.9(2)
C42 C41 Pd2 153.16(19)
C42 C41 C43 60.53(18)
C43 C41 Pd2 145.77(19)
N3 C42 C41 149.7(3)
N3 C42 C43 150.4(3)
C41 C42 C43 59.84(18)
N4 C43 C41 149.2(3)
N4 C43 C42 151.1(3)
C41 C43 C42 59.63(18)
N3 C44 C45 112.0(2)
N3 C44 C46 112.0(3)
C45 C44 C46 111.0(3)
C48A C47A N3 109.4(6)
C48A C47A C49A 140.5(7)
C49A C47A N3 110.0(5)
N3 C47B C49B 115.7(6)
C48B C47B N3 121.8(6)
C48B C47B C49B 120.4(7)
N4 C50 C51 112.5(2)
N4 C50 C52 111.7(2)
C51 C50 C52 111.3(3)
C54A C53A N4 108.7(6)
C55A C53A N4 115.0(6)
C55A C53A C54A 113.6(7)
N4 C53B C55B 109.2(6)
C54B C53B N4 116.1(6)
C54B C53B C55B 116.3(7)
C57 C56 Se2 124.51(19)
C61 C56 Se2 115.29(18)
C61 C56 C57 120.1(2)
C56 C57 C58 119.4(2)
C59 C58 C57 120.4(3)
C58 C59 C60 119.9(2)
C61 C60 C59 120.2(3)
C60 C61 C56 120.0(2)
C63 C62 P2 118.5(2)
C67 C62 P2 122.39(18)
C67 C62 C63 119.0(2)
C64 C63 C62 120.7(3)
C65 C64 C63 119.6(3)
C66 C65 C64 120.1(3)
C65 C66 C67 121.0(3)
C62 C67 C66 119.5(2)
C69 C68 P2 118.33(18)
C73 C68 P2 122.03(18)
C73 C68 C69 119.6(2)
C70 C69 C68 120.1(2)
C71 C70 C69 120.0(3)
C72 C71 C70 119.9(2)
C71 C72 C73 120.5(2)
C68 C73 C72 119.9(2)
C75 C74 P2 119.23(18)
C79 C74 P2 120.9(2)
C79 C74 C75 119.9(2)
C76 C75 C74 119.8(2)
C77 C76 C75 120.1(3)
C78 C77 C76 120.3(2)
C77 C78 C79 120.1(3)
C74 C79 C78 119.8(3)
F1 B1 F3 108.9(3)
F2 B1 F1 109.4(2)
F2 B1 F3 108.8(3)
F4 B1 F1 109.9(3)
F4 B1 F2 110.5(3)
F4 B1 F3 109.3(2)
F5 B2 F8 106.7(3)
F6 B2 F5 107.9(3)
F6 B2 F8 111.7(3)
F7 B2 F5 110.2(3)
F7 B2 F6 110.8(3)
F7 B2 F8 109.6(3)

loop_
_geom_bond_atom_site_label_1
_geom_bond_atom_site_label_2
_geom_bond_distance
Pd1 Se1 2.4449(3)
Pd1 Se2 2.4647(3)
Pd1 P1 2.2950(6)
Pd1 C1 1.996(2)
Pd2 Se1 2.4525(3)
Pd2 Se2 2.4796(3)
Pd2 P2 2.2837(6)
Pd2 C41 1.980(2)
Se1 C16 1.919(3)
Se2 C56 1.921(2)
Cl1A C99A 1.444(16)
Cl1B C99B 1.846(15)
Cl2A C99A 1.756(15)
Cl2B C99B 1.729(14)
P1 C22 1.812(2)
P1 C28 1.817(2)
P1 C34 1.823(2)
P2 C62 1.814(3)
P2 C68 1.823(2)
P2 C74 1.829(2)
F1 B1 1.391(3)
F2 B1 1.384(3)
F3 B1 1.392(4)
F4 B1 1.380(4)
F5 B2 1.391(5)
F6 B2 1.368(5)
F7 B2 1.360(4)
F8 B2 1.394(4)
N1 C2 1.324(3)
N1 C4 1.480(4)
N1 C7 1.484(3)
N2 C3 1.324(3)
N2 C10 1.485(3)
N2 C13 1.474(3)
N3 C42 1.318(4)
N3 C44 1.485(4)
N3 C47A 1.547(7)
N3 C47B 1.463(9)
N4 C43 1.325(3)
N4 C50 1.480(4)
N4 C53A 1.562(7)
N4 C53B 1.453(7)
C1 C2 1.387(3)
C1 C3 1.383(3)
C2 C3 1.394(3)
C4 C5 1.522(4)
C4 C6 1.528(4)
C7 C8 1.529(4)
C7 C9 1.510(4)
C10 C11 1.518(4)
C10 C12 1.512(4)
C13 C14 1.517(4)
C13 C15 1.541(4)
C16 C17 1.388(4)
C16 C21 1.385(4)
C17 C18 1.393(5)
C18 C19 1.387(6)
C19 C20 1.377(6)
C20 C21 1.387(5)
C22 C23 1.396(3)
C22 C27 1.397(3)
C23 C24 1.387(3)
C24 C25 1.371(4)
C25 C26 1.401(4)
C26 C27 1.386(4)
C28 C29 1.405(3)
C28 C33 1.394(3)
C29 C30 1.385(4)
C30 C31 1.386(4)
C31 C32 1.388(4)
C32 C33 1.396(3)
C34 C35 1.400(3)
C34 C39 1.396(3)
C35 C36 1.391(3)
C36 C37 1.382(4)
C37 C38 1.391(4)
C38 C39 1.392(3)
C41 C42 1.383(4)
C41 C43 1.386(3)
C42 C43 1.395(4)
C44 C45 1.513(5)
C44 C46 1.521(5)
C47A C48A 1.373(11)
C47A C49A 1.414(10)
C47B C48B 1.420(10)
C47B C49B 1.488(12)
C50 C51 1.511(4)
C50 C52 1.518(4)
C53A C54A 1.546(10)
C53A C55A 1.420(11)
C53B C54B 1.441(11)
C53B C55B 1.631(13)
C56 C57 1.391(3)
C56 C61 1.390(4)
C57 C58 1.396(4)
C58 C59 1.383(4)
C59 C60 1.391(4)
C60 C61 1.384(4)
C62 C63 1.398(3)
C62 C67 1.392(4)
C63 C64 1.390(4)
C64 C65 1.381(5)
C65 C66 1.374(4)
C66 C67 1.392(4)
C68 C69 1.398(3)
C68 C73 1.388(3)
C69 C70 1.393(4)
C70 C71 1.390(4)
C71 C72 1.383(4)
C72 C73 1.393(3)
C74 C75 1.397(4)
C74 C79 1.391(3)
C75 C76 1.392(3)
C76 C77 1.389(4)
C77 C78 1.379(4)
C78 C79 1.400(3)

loop_
_platon_squeeze_void_nr
_platon_squeeze_void_average_x
_platon_squeeze_void_average_y
_platon_squeeze_void_average_z
_platon_squeeze_void_volume
_platon_squeeze_void_count_electrons
_platon_squeeze_void_content
1 1.000 0.000 0.500 366 110 ' '
2 1.000 0.500 1.000 366 110 ' '
